data_7128472
loop_
_publ_author_name
'Kodama, Yuki'
'Imai, Saki'
'Fujimoto, Junko'
'Sato, Kohei'
'Mase, Nobuyuki'
'Narumi, Tetsuo'

_publ_section_title
;
 Stereoselective synthesis of highly functionalized
 (<i>Z</i>)-chloroalkene dipeptide isosteres containing an
 \a,\a-disubstituted amino acid.
;
_journal_issue 56
_journal_name_full 'Chemical communications (Cambridge, England)'
_journal_page_first 6915
_journal_page_last 6918
_journal_paper_doi 10.1039/d1cc02952e
_journal_volume 57
_journal_year 2021
_chemical_formula_moiety 'C15 H24 Cl N O4 S'
_chemical_formula_sum 'C15 H24 Cl N O4 S'
_chemical_formula_weight 349.86
_space_group_crystal_system triclinic
_space_group_IT_number 2
_space_group_name_Hall '-P 1'
_space_group_name_H-M_alt 'P -1'
_atom_sites_solution_hydrogens geom
_atom_sites_solution_primary iterative
_audit_creation_date 2021-02-26
_audit_creation_method
;
Olex2 1.3
(compiled 2020.11.12 svn.r5f609507 for OlexSys, GUI svn.r6257)
;
_audit_update_record
;
2021-03-01 deposited with the CCDC.	2021-06-09 downloaded from the CCDC.
;
_cell_angle_alpha 93.204(8)
_cell_angle_beta 99.536(10)
_cell_angle_gamma 96.869(10)
_cell_formula_units_Z 2
_cell_length_a 7.0093(11)
_cell_length_b 8.9932(9)
_cell_length_c 14.7723(15)
_cell_measurement_reflns_used 2618
_cell_measurement_temperature 293
_cell_measurement_theta_max 32.4880
_cell_measurement_theta_min 2.3730
_cell_volume 909.0(2)
_computing_cell_refinement 'CrysAlisPro 1.171.38.46 (Rigaku OD, 2015)'
_computing_data_collection 'CrysAlisPro 1.171.38.46 (Rigaku OD, 2015)'
_computing_data_reduction 'CrysAlisPro 1.171.38.46 (Rigaku OD, 2015)'
_computing_molecular_graphics 'Olex2 1.3 (Dolomanov et al., 2009)'
_computing_publication_material 'Olex2 1.3 (Dolomanov et al., 2009)'
_computing_structure_refinement 'SHELXL 2018/3 (Sheldrick, 2015)'
_computing_structure_solution 'olex2.solve 1.3 (Bourhis et al., 2015)'
_diffrn_ambient_temperature 293
_diffrn_detector 'Rigaku Mercury area detector'
_diffrn_detector_area_resol_mean 6.83
_diffrn_detector_type 'CCD area detector'
_diffrn_measured_fraction_theta_full 0.989
_diffrn_measured_fraction_theta_max 0.989
_diffrn_measurement_details
;
List of Runs (angles in degrees, time in seconds):

  # Type    Start    End  Width  t~exp~   \w     \q     \k     \f   Frames
#--------------------------------------------------------------------------
  1  \w    -60.00 120.00   1.00  120.00    --   30.00  54.00   0.00  180
  2  \w    -60.00 120.00   1.00  120.00    --   30.00  54.00 120.00  180
  3  \w    -60.00 120.00   1.00  120.00    --   30.00  54.00 240.00  180
;
_diffrn_measurement_device 'fixed-chi diffractometer'
_diffrn_measurement_device_type 'Rigaku XtaLAB mini'
_diffrn_measurement_method '\w scans'
_diffrn_orient_matrix_type 'CrysAlisPro convention (1999,Acta A55,543-557)'
_diffrn_orient_matrix_UB_11 0.0184560000
_diffrn_orient_matrix_UB_12 0.0586344000
_diffrn_orient_matrix_UB_13 0.0357145000
_diffrn_orient_matrix_UB_21 0.0182758000
_diffrn_orient_matrix_UB_22 -0.0530817000
_diffrn_orient_matrix_UB_23 0.0330839000
_diffrn_orient_matrix_UB_31 0.1001911000
_diffrn_orient_matrix_UB_32 0.0096538000
_diffrn_orient_matrix_UB_33 -0.0038417000
_diffrn_radiation_monochromator 'curved graphite'
_diffrn_radiation_probe x-ray
_diffrn_radiation_type 'Mo K\a'
_diffrn_radiation_wavelength 0.71073
_diffrn_reflns_av_R_equivalents 0.0350
_diffrn_reflns_av_unetI/netI 0.0456
_diffrn_reflns_Laue_measured_fraction_full 0.989
_diffrn_reflns_Laue_measured_fraction_max 0.989
_diffrn_reflns_limit_h_max 8
_diffrn_reflns_limit_h_min -8
_diffrn_reflns_limit_k_max 10
_diffrn_reflns_limit_k_min -10
_diffrn_reflns_limit_l_max 17
_diffrn_reflns_limit_l_min -17
_diffrn_reflns_number 7608
_diffrn_reflns_point_group_measured_fraction_full 0.989
_diffrn_reflns_point_group_measured_fraction_max 0.989
_diffrn_reflns_theta_full 25.123
_diffrn_reflns_theta_max 25.123
_diffrn_reflns_theta_min 2.288
_diffrn_source 'Sealed X-ray tube'
_diffrn_source_type 'Sealed X-ray tube'
_exptl_absorpt_coefficient_mu 0.340
_exptl_absorpt_correction_T_max 1.00000
_exptl_absorpt_correction_T_min 0.59579
_exptl_absorpt_correction_type multi-scan
_exptl_absorpt_process_details
;
CrysAlisPro 1.171.38.46 (Rigaku Oxford Diffraction, 2015)
Empirical absorption correction using spherical harmonics,
 implemented in SCALE3 ABSPACK scaling algorithm.
;
_exptl_crystal_colour 'clear light colourless'
_exptl_crystal_colour_lustre clear
_exptl_crystal_colour_modifier light
_exptl_crystal_colour_primary colourless
_exptl_crystal_density_diffrn 1.278
_exptl_crystal_description block
_exptl_crystal_F_000 372
_exptl_crystal_size_max 0.261
_exptl_crystal_size_mid 0.233
_exptl_crystal_size_min 0.085
_refine_diff_density_max 0.249
_refine_diff_density_min -0.239
_refine_diff_density_rms 0.043
_refine_ls_extinction_method none
_refine_ls_goodness_of_fit_ref 1.132
_refine_ls_hydrogen_treatment constr
_refine_ls_matrix_type full
_refine_ls_number_parameters 222
_refine_ls_number_reflns 3211
_refine_ls_number_restraints 72
_refine_ls_restrained_S_all 1.123
_refine_ls_R_factor_all 0.0764
_refine_ls_R_factor_gt 0.0568
_refine_ls_shift/su_max 0.000
_refine_ls_shift/su_mean 0.000
_refine_ls_structure_factor_coef Fsqd
_refine_ls_weighting_details 'w=1/[\s^2^(Fo^2^)+(0.0398P)^2^+0.7456P] where P=(Fo^2^+2Fc^2^)/3'
_refine_ls_weighting_scheme calc
_refine_ls_wR_factor_gt 0.1324
_refine_ls_wR_factor_ref 0.1423
_reflns_Friedel_coverage 0.000
_reflns_number_gt 2464
_reflns_number_total 3211
_reflns_threshold_expression 'I > 2\s(I)'
_cod_data_source_file d1cc02952e2.cif
_cod_data_source_block kodama_20210222
_cod_depositor_comments 'Adding full bibliography for 7128471--7128475.cif.'
_cod_database_code 7128472
_shelx_shelxl_version_number 2018/3
_chemical_oxdiff_formula C15H24ClNO4S
_shelx_space_group_comment
;
The symmetry employed for this shelxl refinement is uniquely defined
by the following loop, which should always be used as a source of
symmetry information in preference to the above space-group names.
They are only intended as comments.
;
_reflns_odcompleteness_completeness 89.08
_reflns_odcompleteness_iscentric 1
_reflns_odcompleteness_theta 33.13
_olex2_refinement_description
;
1. Fixed Uiso
 At 1.2 times of:
  All C(H) groups, All C(H,H) groups, All C(H,H,H,H) groups
 At 1.5 times of:
  All C(H,H,H) groups
2. Uiso/Uaniso restraints and constraints
C6 \\sim C12 \\sim C13A \\sim C13 \\sim C14A \\sim C14 \\sim C15: within 2A
with sigma of 0.04 and sigma for terminal atoms of 0.08 within 2A
3. Others
 Sof(H12C)=Sof(H12D)=Sof(H15C)=Sof(H15D)=Sof(C14A)=Sof(H14C)=Sof(H14D)=
 Sof(C13A)=Sof(H13C)=Sof(H13D)=1-FVAR(1)
 Sof(H12A)=Sof(H12B)=Sof(H15A)=Sof(H15B)=Sof(C13)=Sof(H13A)=Sof(H13B)=Sof(C14)=
 Sof(H14A)=Sof(H14B)=FVAR(1)
4.a Secondary CH2 refined with riding coordinates:
 C12(H12A,H12B), C12(H12C,H12D), C10(H10A,H10B), C15(H15A,H15B), C15(H15C,
 H15D), C13(H13A,H13B), C14(H14A,H14B), C14A(H14C,H14D), C13A(H13C,H13D)
4.b Aromatic/amide H refined with riding coordinates:
 C7(H7), C8(H8)
4.c Idealised Me refined as rotating group:
 C11(H11A,H11B,H11C), C4(H4A,H4B,H4C), C2(H2A,H2B,H2C), C3(H3A,H3B,H3C)
;
_olex2_submission_special_instructions 'No special instructions were received'
_oxdiff_exptl_absorpt_empirical_details
;
Empirical correction (ABSPACK) includes:
- Absorption correction using spherical harmonics
- Frame scaling
- Detector area scaling
;
_oxdiff_exptl_absorpt_empirical_full_max 1.360
_oxdiff_exptl_absorpt_empirical_full_min 0.762

loop_
_space_group_symop_operation_xyz
'x, y, z'
'-x, -y, -z'

loop_
_atom_site_label
_atom_site_type_symbol
_atom_site_fract_x
_atom_site_fract_y
_atom_site_fract_z
_atom_site_U_iso_or_equiv
_atom_site_adp_type
_atom_site_occupancy
_atom_site_site_symmetry_order
_atom_site_calc_flag
_atom_site_refinement_flags_posn
_atom_site_refinement_flags_adp
_atom_site_refinement_flags_occupancy
_atom_site_disorder_assembly
_atom_site_disorder_group
S1 S 0.08451(13) 0.61345(9) 0.18669(6) 0.0520(3) Uani 1 1 d . . . . .
Cl1 Cl -0.04423(13) 0.98704(10) 0.33350(6) 0.0627(3) Uani 1 1 d . . . . .
O3 O 0.5301(3) 0.7317(3) 0.51126(15) 0.0591(6) Uani 1 1 d . . . . .
N1 N 0.0655(4) 0.7926(3) 0.21387(16) 0.0456(6) Uani 1 1 d . . . . .
O2 O 0.1897(4) 0.5466(3) 0.26090(18) 0.0765(8) Uani 1 1 d . . . . .
O1 O 0.1546(4) 0.6122(3) 0.10164(18) 0.0756(8) Uani 1 1 d . . . . .
O4 O 0.3750(5) 0.8124(4) 0.62055(17) 0.0841(9) Uani 1 1 d . . . . .
C7 C 0.2630(4) 0.8278(3) 0.3784(2) 0.0444(7) Uani 1 1 d . . . . .
H7 H 0.352392 0.765993 0.363579 0.053 Uiso 1 1 calc R U . . .
C6 C 0.2169(5) 0.9217(4) 0.2155(2) 0.0493(8) Uani 1 1 d . U . . .
C5 C 0.1359(5) 0.8834(4) 0.3004(2) 0.0462(7) Uani 1 1 d . . . . .
C12 C 0.4265(5) 0.9058(4) 0.2067(2) 0.0582(9) Uani 1 1 d . U . . .
H12A H 0.449708 0.801640 0.206998 0.070 Uiso 0.59(2) 1 calc R U P A 1
H12B H 0.517870 0.964673 0.255931 0.070 Uiso 0.59(2) 1 calc R U P A 1
H12C H 0.511325 0.930773 0.265815 0.070 Uiso 0.41(2) 1 calc R U P A 2
H12D H 0.436839 0.803223 0.186095 0.070 Uiso 0.41(2) 1 calc R U P A 2
C9 C 0.3917(5) 0.8002(4) 0.5412(2) 0.0533(8) Uani 1 1 d . . . . .
C8 C 0.2616(5) 0.8573(4) 0.4662(2) 0.0512(8) Uani 1 1 d . . . . .
H8 H 0.172360 0.918373 0.482124 0.061 Uiso 1 1 calc R U . . .
C10 C 0.6620(6) 0.6674(5) 0.5794(2) 0.0659(10) Uani 1 1 d . . . . .
H10A H 0.592805 0.583257 0.603966 0.079 Uiso 1 1 calc R U . . .
H10B H 0.717793 0.741924 0.629796 0.079 Uiso 1 1 calc R U . . .
C1 C -0.1681(5) 0.5333(4) 0.1679(2) 0.0578(9) Uani 1 1 d . . . . .
C15 C 0.1554(6) 1.0483(4) 0.1576(3) 0.0702(11) Uani 1 1 d . U . . .
H15A H 0.052019 1.009775 0.106734 0.084 Uiso 0.59(2) 1 calc R U P A 1
H15B H 0.108759 1.123884 0.194755 0.084 Uiso 0.59(2) 1 calc R U P A 1
H15C H 0.187872 1.145203 0.192546 0.084 Uiso 0.41(2) 1 calc R U P A 2
H15D H 0.016944 1.032143 0.132675 0.084 Uiso 0.41(2) 1 calc R U P A 2
C11 C 0.8190(6) 0.6161(5) 0.5333(3) 0.0812(12) Uani 1 1 d . . . . .
H11A H 0.762810 0.539361 0.485301 0.122 Uiso 1 1 calc R U . . .
H11B H 0.912151 0.576524 0.577560 0.122 Uiso 1 1 calc R U . . .
H11C H 0.883154 0.699519 0.507194 0.122 Uiso 1 1 calc R U . . .
C4 C -0.2798(6) 0.6071(5) 0.0894(3) 0.0779(12) Uani 1 1 d . . . . .
H4A H -0.269482 0.713112 0.105205 0.117 Uiso 1 1 calc R U . . .
H4B H -0.414614 0.564535 0.078780 0.117 Uiso 1 1 calc R U . . .
H4C H -0.225942 0.590299 0.034620 0.117 Uiso 1 1 calc R U . . .
C2 C -0.2471(6) 0.5572(5) 0.2570(3) 0.0791(12) Uani 1 1 d . . . . .
H2A H -0.177377 0.505301 0.304197 0.119 Uiso 1 1 calc R U . . .
H2B H -0.383282 0.518804 0.247186 0.119 Uiso 1 1 calc R U . . .
H2C H -0.230282 0.662619 0.275632 0.119 Uiso 1 1 calc R U . . .
C3 C -0.1691(8) 0.3659(5) 0.1412(4) 0.0994(16) Uani 1 1 d . . . . .
H3A H -0.099618 0.355019 0.090889 0.149 Uiso 1 1 calc R U . . .
H3B H -0.301261 0.318722 0.122967 0.149 Uiso 1 1 calc R U . . .
H3C H -0.106888 0.319162 0.192995 0.149 Uiso 1 1 calc R U . . .
C13 C 0.443(3) 0.967(2) 0.1129(14) 0.081(4) Uani 0.59(2) 1 d . U P A 1
H13A H 0.376033 0.897150 0.062020 0.097 Uiso 0.59(2) 1 calc R U P A 1
H13B H 0.577139 0.994779 0.105908 0.097 Uiso 0.59(2) 1 calc R U P A 1
C14 C 0.331(2) 1.1131(18) 0.1231(14) 0.106(4) Uani 0.59(2) 1 d . U P A 1
H14A H 0.409169 1.190319 0.166695 0.127 Uiso 0.59(2) 1 calc R U P A 1
H14B H 0.296662 1.154713 0.064274 0.127 Uiso 0.59(2) 1 calc R U P A 1
C14A C 0.280(3) 1.034(3) 0.0817(12) 0.091(5) Uani 0.41(2) 1 d . U P A 2
H14C H 0.290389 1.125176 0.049403 0.109 Uiso 0.41(2) 1 calc R U P A 2
H14D H 0.226082 0.949504 0.037622 0.109 Uiso 0.41(2) 1 calc R U P A 2
C13A C 0.484(5) 1.009(4) 0.139(2) 0.092(6) Uani 0.41(2) 1 d . U P A 2
H13C H 0.564147 0.964109 0.100355 0.110 Uiso 0.41(2) 1 calc R U P A 2
H13D H 0.555232 1.102820 0.169483 0.110 Uiso 0.41(2) 1 calc R U P A 2

loop_
_atom_site_aniso_label
_atom_site_aniso_U_11
_atom_site_aniso_U_22
_atom_site_aniso_U_33
_atom_site_aniso_U_23
_atom_site_aniso_U_13
_atom_site_aniso_U_12
S1 0.0539(5) 0.0503(5) 0.0526(5) -0.0056(4) 0.0047(4) 0.0202(4)
Cl1 0.0561(5) 0.0678(6) 0.0676(6) -0.0098(4) 0.0094(4) 0.0302(4)
O3 0.0616(15) 0.0724(16) 0.0454(13) 0.0058(11) 0.0049(11) 0.0233(13)
N1 0.0460(15) 0.0472(15) 0.0432(14) -0.0027(11) 0.0026(11) 0.0142(12)
O2 0.0823(19) 0.0652(16) 0.0779(17) -0.0025(13) -0.0174(14) 0.0398(15)
O1 0.0806(19) 0.0786(18) 0.0709(17) -0.0223(13) 0.0284(14) 0.0153(15)
O4 0.106(2) 0.111(2) 0.0442(15) 0.0039(14) 0.0156(14) 0.0483(19)
C7 0.0403(17) 0.0466(17) 0.0469(18) -0.0017(13) 0.0068(13) 0.0122(14)
C6 0.0500(19) 0.0514(19) 0.0471(18) 0.0045(14) 0.0038(14) 0.0151(16)
C5 0.0445(18) 0.0505(18) 0.0456(17) -0.0039(14) 0.0081(14) 0.0168(15)
C12 0.050(2) 0.069(2) 0.057(2) 0.0029(17) 0.0103(16) 0.0109(18)
C9 0.064(2) 0.053(2) 0.0422(19) -0.0016(14) 0.0086(16) 0.0117(17)
C8 0.055(2) 0.0519(19) 0.0481(19) -0.0001(14) 0.0102(15) 0.0139(16)
C10 0.065(2) 0.078(3) 0.054(2) 0.0102(18) 0.0006(18) 0.017(2)
C1 0.060(2) 0.0480(19) 0.064(2) -0.0028(16) 0.0054(17) 0.0114(17)
C15 0.084(3) 0.056(2) 0.072(3) 0.0186(19) 0.005(2) 0.021(2)
C11 0.061(3) 0.098(3) 0.088(3) 0.020(2) 0.009(2) 0.024(2)
C4 0.067(3) 0.088(3) 0.069(3) -0.009(2) -0.014(2) 0.013(2)
C2 0.077(3) 0.083(3) 0.083(3) 0.015(2) 0.027(2) 0.012(2)
C3 0.104(4) 0.050(2) 0.141(4) -0.012(3) 0.025(3) 0.004(2)
C13 0.083(10) 0.089(10) 0.081(10) 0.020(6) 0.034(7) 0.016(7)
C14 0.113(8) 0.081(8) 0.134(11) 0.047(7) 0.042(7) 0.013(6)
C14A 0.122(11) 0.089(11) 0.077(9) 0.030(7) 0.033(8) 0.041(9)
C13A 0.097(15) 0.097(15) 0.092(15) 0.026(10) 0.037(11) 0.020(11)

loop_
_atom_type_symbol
_atom_type_description
_atom_type_scat_dispersion_real
_atom_type_scat_dispersion_imag
_atom_type_scat_source
C C 0.0033 0.0016 'International Tables Vol C Tables 4.2.6.8 and 6.1.1.4'
H H 0.0000 0.0000 'International Tables Vol C Tables 4.2.6.8 and 6.1.1.4'
Cl Cl 0.1484 0.1585 'International Tables Vol C Tables 4.2.6.8 and 6.1.1.4'
N N 0.0061 0.0033 'International Tables Vol C Tables 4.2.6.8 and 6.1.1.4'
O O 0.0106 0.0060 'International Tables Vol C Tables 4.2.6.8 and 6.1.1.4'
S S 0.1246 0.1234 'International Tables Vol C Tables 4.2.6.8 and 6.1.1.4'

loop_
_geom_angle_atom_site_label_1
_geom_angle_atom_site_label_2
_geom_angle_atom_site_label_3
_geom_angle
_geom_angle_site_symmetry_1
_geom_angle_site_symmetry_3
_geom_angle_publ_flag
N1 S1 C1 100.65(15) . . ?
O2 S1 N1 112.06(14) . . ?
O2 S1 O1 118.01(17) . . ?
O2 S1 C1 109.42(18) . . ?
O1 S1 N1 105.41(15) . . ?
O1 S1 C1 109.84(17) . . ?
C9 O3 C10 116.9(3) . . ?
C6 N1 S1 126.4(2) . . ?
C5 N1 S1 129.5(2) . . ?
C5 N1 C6 61.7(2) . . ?
C5 C7 H7 116.8 . . ?
C8 C7 H7 116.8 . . ?
C8 C7 C5 126.4(3) . . ?
N1 C6 C5 58.6(2) . . ?
N1 C6 C12 123.4(3) . . ?
N1 C6 C15 115.5(3) . . ?
C5 C6 C12 122.0(3) . . ?
C5 C6 C15 123.1(3) . . ?
C12 C6 C15 107.4(3) . . ?
N1 C5 Cl1 112.1(2) . . ?
N1 C5 C7 122.1(3) . . ?
N1 C5 C6 59.7(2) . . ?
C7 C5 Cl1 114.3(2) . . ?
C7 C5 C6 119.5(3) . . ?
C6 C5 Cl1 118.6(2) . . ?
C6 C12 H12A 111.3 . . ?
C6 C12 H12B 111.3 . . ?
C6 C12 H12C 110.1 . . ?
C6 C12 H12D 110.1 . . ?
C6 C12 C13 102.4(9) . . ?
H12A C12 H12B 109.2 . . ?
H12C C12 H12D 108.4 . . ?
C13 C12 H12A 111.3 . . ?
C13 C12 H12B 111.3 . . ?
C13A C12 C6 107.9(15) . . ?
C13A C12 H12C 110.1 . . ?
C13A C12 H12D 110.1 . . ?
O3 C9 C8 112.6(3) . . ?
O4 C9 O3 123.3(3) . . ?
O4 C9 C8 124.1(3) . . ?
C7 C8 C9 124.4(3) . . ?
C7 C8 H8 117.8 . . ?
C9 C8 H8 117.8 . . ?
O3 C10 H10A 110.2 . . ?
O3 C10 H10B 110.2 . . ?
O3 C10 C11 107.6(3) . . ?
H10A C10 H10B 108.5 . . ?
C11 C10 H10A 110.2 . . ?
C11 C10 H10B 110.2 . . ?
C4 C1 S1 109.0(3) . . ?
C4 C1 C2 111.7(3) . . ?
C4 C1 C3 110.4(3) . . ?
C2 C1 S1 108.6(3) . . ?
C2 C1 C3 111.5(4) . . ?
C3 C1 S1 105.4(3) . . ?
C6 C15 H15A 110.5 . . ?
C6 C15 H15B 110.5 . . ?
C6 C15 H15C 111.7 . . ?
C6 C15 H15D 111.7 . . ?
C6 C15 C14A 100.4(6) . . ?
H15A C15 H15B 108.7 . . ?
H15C C15 H15D 109.5 . . ?
C14 C15 C6 106.3(5) . . ?
C14 C15 H15A 110.5 . . ?
C14 C15 H15B 110.5 . . ?
C14A C15 H15C 111.7 . . ?
C14A C15 H15D 111.7 . . ?
C10 C11 H11A 109.5 . . ?
C10 C11 H11B 109.5 . . ?
C10 C11 H11C 109.5 . . ?
H11A C11 H11B 109.5 . . ?
H11A C11 H11C 109.5 . . ?
H11B C11 H11C 109.5 . . ?
C1 C4 H4A 109.5 . . ?
C1 C4 H4B 109.5 . . ?
C1 C4 H4C 109.5 . . ?
H4A C4 H4B 109.5 . . ?
H4A C4 H4C 109.5 . . ?
H4B C4 H4C 109.5 . . ?
C1 C2 H2A 109.5 . . ?
C1 C2 H2B 109.5 . . ?
C1 C2 H2C 109.5 . . ?
H2A C2 H2B 109.5 . . ?
H2A C2 H2C 109.5 . . ?
H2B C2 H2C 109.5 . . ?
C1 C3 H3A 109.5 . . ?
C1 C3 H3B 109.5 . . ?
C1 C3 H3C 109.5 . . ?
H3A C3 H3B 109.5 . . ?
H3A C3 H3C 109.5 . . ?
H3B C3 H3C 109.5 . . ?
C12 C13 H13A 112.0 . . ?
C12 C13 H13B 112.0 . . ?
C12 C13 C14 98.7(14) . . ?
H13A C13 H13B 109.7 . . ?
C14 C13 H13A 112.0 . . ?
C14 C13 H13B 112.0 . . ?
C15 C14 C13 101.6(12) . . ?
C15 C14 H14A 111.5 . . ?
C15 C14 H14B 111.5 . . ?
C13 C14 H14A 111.5 . . ?
C13 C14 H14B 111.5 . . ?
H14A C14 H14B 109.3 . . ?
C15 C14A H14C 111.4 . . ?
C15 C14A H14D 111.4 . . ?
C15 C14A C13A 101.9(17) . . ?
H14C C14A H14D 109.3 . . ?
C13A C14A H14C 111.4 . . ?
C13A C14A H14D 111.4 . . ?
C12 C13A C14A 102(2) . . ?
C12 C13A H13C 111.3 . . ?
C12 C13A H13D 111.3 . . ?
C14A C13A H13C 111.3 . . ?
C14A C13A H13D 111.3 . . ?
H13C C13A H13D 109.2 . . ?

loop_
_geom_bond_atom_site_label_1
_geom_bond_atom_site_label_2
_geom_bond_distance
_geom_bond_site_symmetry_2
_geom_bond_publ_flag
S1 N1 1.665(3) . ?
S1 O2 1.421(2) . ?
S1 O1 1.423(3) . ?
S1 C1 1.800(4) . ?
Cl1 C5 1.771(3) . ?
O3 C9 1.331(4) . ?
O3 C10 1.445(4) . ?
N1 C6 1.472(4) . ?
N1 C5 1.456(4) . ?
O4 C9 1.197(4) . ?
C7 H7 0.9300 . ?
C7 C5 1.484(4) . ?
C7 C8 1.311(4) . ?
C6 C5 1.501(4) . ?
C6 C12 1.519(5) . ?
C6 C15 1.522(4) . ?
C12 H12A 0.9700 . ?
C12 H12B 0.9700 . ?
C12 H12C 0.9700 . ?
C12 H12D 0.9700 . ?
C12 C13 1.54(2) . ?
C12 C13A 1.47(4) . ?
C9 C8 1.471(5) . ?
C8 H8 0.9300 . ?
C10 H10A 0.9700 . ?
C10 H10B 0.9700 . ?
C10 C11 1.491(5) . ?
C1 C4 1.519(5) . ?
C1 C2 1.524(5) . ?
C1 C3 1.534(5) . ?
C15 H15A 0.9700 . ?
C15 H15B 0.9700 . ?
C15 H15C 0.9700 . ?
C15 H15D 0.9700 . ?
C15 C14 1.477(12) . ?
C15 C14A 1.539(15) . ?
C11 H11A 0.9600 . ?
C11 H11B 0.9600 . ?
C11 H11C 0.9600 . ?
C4 H4A 0.9600 . ?
C4 H4B 0.9600 . ?
C4 H4C 0.9600 . ?
C2 H2A 0.9600 . ?
C2 H2B 0.9600 . ?
C2 H2C 0.9600 . ?
C3 H3A 0.9600 . ?
C3 H3B 0.9600 . ?
C3 H3C 0.9600 . ?
C13 H13A 0.9700 . ?
C13 H13B 0.9700 . ?
C13 C14 1.62(3) . ?
C14 H14A 0.9700 . ?
C14 H14B 0.9700 . ?
C14A H14C 0.9700 . ?
C14A H14D 0.9700 . ?
C14A C13A 1.59(4) . ?
C13A H13C 0.9700 . ?
C13A H13D 0.9700 . ?

loop_
_geom_torsion_atom_site_label_1
_geom_torsion_atom_site_label_2
_geom_torsion_atom_site_label_3
_geom_torsion_atom_site_label_4
_geom_torsion
_geom_torsion_site_symmetry_1
_geom_torsion_site_symmetry_2
_geom_torsion_site_symmetry_3
_geom_torsion_site_symmetry_4
_geom_torsion_publ_flag
S1 N1 C6 C5 -120.0(3) . . . . ?
S1 N1 C6 C12 -10.1(4) . . . . ?
S1 N1 C6 C15 125.3(3) . . . . ?
S1 N1 C5 Cl1 -133.4(2) . . . . ?
S1 N1 C5 C7 7.6(4) . . . . ?
S1 N1 C5 C6 115.4(3) . . . . ?
O3 C9 C8 C7 8.6(5) . . . . ?
N1 S1 C1 C4 61.0(3) . . . . ?
N1 S1 C1 C2 -60.9(3) . . . . ?
N1 S1 C1 C3 179.5(3) . . . . ?
N1 C6 C5 Cl1 -100.2(3) . . . . ?
N1 C6 C5 C7 112.1(3) . . . . ?
N1 C6 C12 C13 112.5(8) . . . . ?
N1 C6 C12 C13A 133.3(13) . . . . ?
N1 C6 C15 C14 -146.9(10) . . . . ?
N1 C6 C15 C14A -111.5(11) . . . . ?
O2 S1 N1 C6 79.5(3) . . . . ?
O2 S1 N1 C5 -1.5(3) . . . . ?
O2 S1 C1 C4 179.2(2) . . . . ?
O2 S1 C1 C2 57.3(3) . . . . ?
O2 S1 C1 C3 -62.3(3) . . . . ?
O1 S1 N1 C6 -50.1(3) . . . . ?
O1 S1 N1 C5 -131.1(3) . . . . ?
O1 S1 C1 C4 -49.8(3) . . . . ?
O1 S1 C1 C2 -171.7(2) . . . . ?
O1 S1 C1 C3 68.7(3) . . . . ?
O4 C9 C8 C7 -170.8(4) . . . . ?
C6 N1 C5 Cl1 111.2(3) . . . . ?
C6 N1 C5 C7 -107.8(3) . . . . ?
C6 C12 C13 C14 43.4(13) . . . . ?
C6 C12 C13A C14A -22(2) . . . . ?
C6 C15 C14 C13 31.9(16) . . . . ?
C6 C15 C14A C13A -43(2) . . . . ?
C5 N1 C6 C12 110.0(3) . . . . ?
C5 N1 C6 C15 -114.7(3) . . . . ?
C5 C7 C8 C9 -179.6(3) . . . . ?
C5 C6 C12 C13 -176.3(8) . . . . ?
C5 C6 C12 C13A -155.6(12) . . . . ?
C5 C6 C15 C14 145.2(10) . . . . ?
C5 C6 C15 C14A -179.3(11) . . . . ?
C12 C6 C5 Cl1 147.5(3) . . . . ?
C12 C6 C5 N1 -112.3(3) . . . . ?
C12 C6 C5 C7 -0.2(5) . . . . ?
C12 C6 C15 C14 -4.9(10) . . . . ?
C12 C6 C15 C14A 30.6(11) . . . . ?
C12 C13 C14 C15 -47.0(17) . . . . ?
C9 O3 C10 C11 -172.4(3) . . . . ?
C8 C7 C5 Cl1 -5.1(4) . . . . ?
C8 C7 C5 N1 -145.3(3) . . . . ?
C8 C7 C5 C6 143.9(3) . . . . ?
C10 O3 C9 O4 1.3(5) . . . . ?
C10 O3 C9 C8 -178.1(3) . . . . ?
C1 S1 N1 C6 -164.3(2) . . . . ?
C1 S1 N1 C5 114.7(3) . . . . ?
C15 C6 C5 Cl1 1.6(4) . . . . ?
C15 C6 C5 N1 101.8(4) . . . . ?
C15 C6 C5 C7 -146.1(3) . . . . ?
C15 C6 C12 C13 -25.8(8) . . . . ?
C15 C6 C12 C13A -5.0(13) . . . . ?
C15 C14A C13A C12 41(3) . . . . ?
